data_2004265
loop_
_publ_author_name
'Mossi, W.'
'Klaus, A. J.'
'Rys, P.'
'Currao, A.'
'Nesper, R.'

_publ_section_title
Bis(\m-trifluoroacetato-<i>O</i>,<i>O</i>')bis{[3-chloro-6-methyl-2-(<i>N</i>-methyl-<i>N</i>-nitrosoamino)phenyl-<i>C</i>,<i>N</i>^N=O^]palladium(II)}
_journal_issue 12
_journal_name_full 'Acta Crystallographica Section C'
_journal_page_first 2549
_journal_page_last 2551
_journal_paper_doi 10.1107/S0108270195008559
_journal_volume 51
_journal_year 1995
_chemical_formula_moiety 'C20 H16 Cl2 F6 N4 O6 Pd2'
_chemical_formula_sum 'C20 H16 Cl2 F6 N4 O6 Pd2'
_chemical_formula_weight 806.07
_chemical_name_systematic
;
 ?
;
_space_group_IT_number 14
_symmetry_cell_setting monoclinic
_symmetry_space_group_name_Hall '-P 2ybc'
_symmetry_space_group_name_H-M 'P 1 21/c 1'
_audit_creation_method SHELXL
_cell_angle_alpha 90.00
_cell_angle_beta 138.54(3)
_cell_angle_gamma 90.00
_cell_formula_units_Z 4
_cell_length_a 17.194(8)
_cell_length_b 12.293(4)
_cell_length_c 18.938(9)
_cell_measurement_reflns_used '3 still exposures on scanner'
_cell_measurement_temperature 298(2)
_cell_measurement_theta_max 26
_cell_measurement_theta_min 4
_cell_volume 2650(3)
_computing_cell_refinement 'CELL (STOE)'
_computing_data_collection 'EXPOSE (STOE)'
_computing_data_reduction 'CONVERT (STOE)'
_computing_molecular_graphics 'ORTEPII (Johnson, 1976), Larson et al., 1986)'
_computing_publication_material 'SHELXL93 (Sheldrick, 1993)'
_computing_structure_refinement 'SHELXL93 (Sheldrick, 1993)'
_computing_structure_solution 'SHELXS86 (Sheldrick, 1985)'
_diffrn_ambient_temperature 298(2)
_diffrn_measurement_device 'Scanner STOE IPDS'
_diffrn_measurement_method Oscillation
_diffrn_radiation_monochromator graphite
_diffrn_radiation_source 'fine-focus sealed tube'
_diffrn_radiation_type MoK\a
_diffrn_radiation_wavelength 0.71073
_diffrn_reflns_av_R_equivalents 0.0584
_diffrn_reflns_av_sigmaI/netI 0.0558
_diffrn_reflns_limit_h_max 21
_diffrn_reflns_limit_h_min -20
_diffrn_reflns_limit_k_max 13
_diffrn_reflns_limit_k_min -15
_diffrn_reflns_limit_l_max 23
_diffrn_reflns_limit_l_min -21
_diffrn_reflns_number 9933
_diffrn_reflns_theta_max 25.99
_diffrn_reflns_theta_min 4.60
_diffrn_standards_number No
_exptl_absorpt_coefficient_mu 1.645
_exptl_absorpt_correction_type none
_exptl_crystal_colour 'dark red'
_exptl_crystal_density_diffrn 2.020
_exptl_crystal_description plate
_exptl_crystal_F_000 1568
_exptl_crystal_size_max 0.20
_exptl_crystal_size_mid 0.15
_exptl_crystal_size_min 0.08
_refine_diff_density_max .501
_refine_diff_density_min -.622
_refine_ls_extinction_method none
_refine_ls_goodness_of_fit_all 1.129
_refine_ls_goodness_of_fit_obs 1.129
_refine_ls_hydrogen_treatment 'H atoms placed in calculated positions'
_refine_ls_matrix_type full
_refine_ls_number_parameters 337
_refine_ls_number_reflns 3100
_refine_ls_number_restraints 6
_refine_ls_restrained_S_all 1.167
_refine_ls_restrained_S_obs 1.127
_refine_ls_R_factor_all 0.1099
_refine_ls_R_factor_obs 0.0593
_refine_ls_shift/esd_max -0.001
_refine_ls_shift/esd_mean 0.000
_refine_ls_structure_factor_coef Fsqd
_refine_ls_weighting_scheme
;
calc w = 1/[\s^2^(F~o~^2^) + (0.0427P)^2^ + 11.0225P]
where P = (F~o~^2^ + 2F~c~^2^)/3
;
_refine_ls_wR_factor_all 0.1541
_refine_ls_wR_factor_obs 0.1191
_reflns_number_observed 3100
_reflns_number_total 4692
_reflns_observed_criterion >2sigma(I)
_cod_data_source_file jz1060.cif
_cod_data_source_block waldo
_cod_original_cell_volume 2650.(2)
_cod_original_sg_symbol_H-M 'P 21/c'
_cod_database_code 2004265

loop_
_symmetry_equiv_pos_as_xyz
'x, y, z'
'-x, y+1/2, -z+1/2'
'-x, -y, -z'
'x, -y-1/2, z-1/2'

loop_
_atom_site_aniso_label
_atom_site_aniso_U_11
_atom_site_aniso_U_22
_atom_site_aniso_U_33
_atom_site_aniso_U_12
_atom_site_aniso_U_13
_atom_site_aniso_U_23
Pd1 0.0528(4) 0.0457(4) 0.0496(5) -0.0002(3) 0.0383(4) -0.0004(3)
Pd2 0.0564(5) 0.0459(4) 0.0641(6) 0.0029(3) 0.0445(5) 0.0045(4)
O11 0.067(5) 0.053(4) 0.048(5) 0.003(3) 0.035(5) 0.001(3)
O12 0.066(5) 0.066(4) 0.063(6) 0.005(4) 0.041(5) -0.007(4)
O21 0.051(4) 0.070(4) 0.066(6) -0.007(4) 0.040(5) -0.012(4)
O22 0.081(6) 0.064(4) 0.126(9) -0.006(4) 0.084(7) 0.000(5)
N11 0.059(5) 0.036(4) 0.051(6) 0.002(3) 0.040(5) 0.004(3)
O1 0.099(6) 0.075(4) 0.071(6) 0.000(4) 0.074(6) 0.006(4)
N12 0.053(5) 0.056(4) 0.058(7) 0.001(4) 0.043(6) 0.006(4)
C1 0.079(9) 0.164(14) 0.111(14) 0.005(9) 0.079(11) 0.021(10)
C14 0.076(9) 0.133(11) 0.030(8) -0.016(8) 0.023(8) -0.007(7)
C15 0.113(11) 0.104(9) 0.080(11) -0.022(8) 0.080(11) -0.020(8)
C16 0.065(6) 0.057(5) 0.050(7) -0.012(5) 0.042(7) -0.007(5)
C11 0.071(7) 0.044(5) 0.064(8) 0.000(4) 0.056(7) 0.004(4)
C12 0.061(7) 0.054(5) 0.056(8) -0.008(5) 0.045(7) -0.006(5)
C13 0.064(8) 0.108(10) 0.065(10) -0.019(7) 0.042(9) -0.009(7)
C17 0.113(11) 0.096(8) 0.101(11) -0.017(8) 0.096(11) -0.009(8)
Cl1 0.059(2) 0.375(9) 0.075(4) -0.018(4) 0.033(3) 0.022(5)
N21 0.078(7) 0.053(4) 0.076(8) 0.005(4) 0.062(7) 0.006(4)
O2 0.143(9) 0.089(5) 0.120(9) 0.003(5) 0.117(9) 0.009(5)
N22 0.087(7) 0.050(4) 0.057(7) 0.008(4) 0.053(7) 0.013(4)
C2 0.102(11) 0.138(12) 0.049(10) 0.007(9) 0.047(10) 0.010(8)
C24 0.064(8) 0.100(9) 0.093(12) 0.000(7) 0.057(9) -0.004(8)
C25 0.071(8) 0.092(8) 0.078(11) 0.006(6) 0.057(9) 0.000(7)
C26 0.068(7) 0.050(5) 0.055(8) 0.004(5) 0.045(7) 0.001(4)
C21 0.080(8) 0.036(5) 0.064(8) 0.007(4) 0.055(8) 0.008(4)
C22 0.069(7) 0.049(5) 0.057(8) 0.004(5) 0.046(7) 0.006(5)
C23 0.052(7) 0.082(8) 0.062(9) 0.003(6) 0.030(7) 0.015(6)
C27 0.096(9) 0.085(7) 0.075(10) 0.019(7) 0.069(9) 0.009(7)
Cl2 0.075(3) 0.219(5) 0.095(4) 0.044(3) 0.047(3) 0.078(4)
C1A 0.043(5) 0.066(6) 0.038(6) 0.005(5) 0.023(5) 0.001(5)
C2A 0.077(9) 0.093(9) 0.079(13) -0.001(8) 0.046(10) -0.013(9)
F11 0.064(6) 0.43(2) 0.070(10) 0.037(10) 0.026(7) -0.031(11)
F12 0.185(11) 0.121(7) 0.075(9) 0.009(7) 0.070(9) -0.022(5)
F13 0.208(14) 0.170(10) 0.085(10) 0.001(9) 0.094(12) 0.021(6)
C1B 0.053(6) 0.084(8) 0.063(8) 0.000(6) 0.045(7) -0.003(6)
C2B 0.072(9) 0.111(10) 0.106(14) -0.007(8) 0.070(11) -0.006(9)
F21 0.058(6) 0.39(2) 0.115(11) 0.008(9) 0.055(7) 0.031(12)
F22 0.116(8) 0.209(10) 0.198(14) -0.025(7) 0.134(10) -0.054(9)
F23 0.172(10) 0.143(8) 0.334(19) -0.019(7) 0.221(14) -0.002(9)

loop_
_atom_site_label
_atom_site_occupancy
_atom_site_fract_x
_atom_site_fract_y
_atom_site_fract_z
_atom_site_U_iso_or_equiv
_atom_site_thermal_displace_type
_atom_site_calc_flag
_atom_site_refinement_flags
_atom_site_type_symbol
Pd1 1 .47859(7) .21501(5) .26136(6) .0495(2) Uani d . Pd
Pd2 1 .49164(7) -.01878(5) .25615(7) .0562(2) Uani d . Pd
O11 1 .3509(7) .1896(5) .0894(6) .065(2) Uani d . O
O12 1 .3738(7) .0091(6) .0955(7) .074(2) Uani d . O
O21 1 .3352(6) .1812(6) .2258(6) .067(2) Uani d . O
O22 1 .3347(7) -.0008(6) .2131(8) .084(3) Uani d . O
N11 1 .6103(7) .2402(5) .2883(7) .050(2) Uani d . N
O1 1 .6022(7) .2474(5) .2175(6) .069(2) Uani d . O
N12 1 .7165(7) .2462(6) .3893(7) .054(2) Uani d . N
C1 1 .8164(12) .2634(13) .4098(13) .109(5) Uani d . C
H1A 1 .7889(12) .2674(13) .3433(13) .080 Uiso calc R H
H1B 1 .8705(12) .2039(13) .4512(13) .080 Uiso calc R H
H1C 1 .8552(12) .3301(13) .4484(13) .080 Uiso calc R H
C14 1 .8061(6) .2316(7) .6389(4) .099(4) Uani d G C
H14 1 .8734(6) .2323(7) .7126(4) .080 Uiso calc R H
C15 1 .6960(7) .2256(6) .5954(5) .090(4) Uani d G C
H15 1 .6895(10) .2223(9) .6399(7) .080 Uiso calc R H
C16 1 .5955(5) .2245(5) .4853(6) .059(2) Uani d G C
C11 1 .6052(5) .2295(5) .4188(4) .053(2) Uani d G C
C12 1 .7153(6) .2355(5) .4624(5) .056(2) Uani d G C
C13 1 .8158(4) .2365(7) .5724(6) .086(4) Uani d G C
C17 1 .4795(12) .2146(10) .4463(11) .086(4) Uani d . C
H17A 1 .4947(12) .2126(10) .5065(11) .080 Uiso calc R H
H17B 1 .4403(12) .1488(10) .4057(11) .080 Uiso calc R H
H17C 1 .4306(12) .2759(10) .4023(11) .080 Uiso calc R H
Cl1 1 .9586(4) .2329(7) .6376(4) .189(3) Uani d . Cl
N21 1 .5930(9) -.0480(6) .4053(9) .064(2) Uani d . N
O2 1 .5587(9) -.0476(7) .4435(8) .097(3) Uani d . O
N22 1 .7077(9) -.0620(6) .4714(8) .066(2) Uani d . N
C2 1 .7839(15) -.0664(13) .5853(12) .107(5) Uani d . C
H2A 1 .7368(15) -.0640(13) .5953(12) .080 Uiso calc R H
H2B 1 .8366(15) -.0055(13) .6206(12) .080 Uiso calc R H
H2C 1 .8284(15) -0.1328(13) .6148(12) .080 Uiso calc R H
C24 1 .8664(5) -.0793(7) .4081(6) .088(4) Uani d G C
H24 1 .9411(5) -.0933(7) .4411(6) .080 Uiso calc R H
C25 1 .7752(7) -.0533(6) .3002(6) .079(3) Uani d G C
H25 1 .7887(9) -.0500(9) .2611(8) .080 Uiso calc R H
C26 1 .6636(6) -.0323(5) .2509(4) .058(3) Uani d G C
C21 1 .6433(5) -.0373(5) .3094(5) .058(3) Uani d G C
C22 1 .7345(6) -.0632(5) .4172(5) .059(3) Uani d G C
C23 1 .8461(5) -.0842(6) .4666(4) .079(3) Uani d G C
C27 1 .5708(12) -.0023(10) .1329(10) .080(3) Uani d . C
H27A 1 .4971(12) .0106(10) .1060(10) .080 Uiso calc R H
H27B 1 .5621(12) -.0610(10) .0940(10) .080 Uiso calc R H
H27C 1 .5947(12) .0622(10) .1246(10) .080 Uiso calc R H
Cl2 1 .9670(4) -0.1252(5) .5985(4) .149(2) Uani d . Cl
C1A 1 .3271(8) .1006(9) .0501(8) .057(2) Uani d . C
C2A 1 .2308(7) .0955(7) -.0655(7) .097(4) Uani d D C
F11 1 .1268(8) .1173(15) -0.1089(9) .216(7) Uani d D F
F12 1 .2131(11) .0046(8) -0.1131(9) .158(4) Uani d D F
F13 1 .2306(14) .1651(10) -0.1187(10) .172(5) Uani d D F
C1B 1 .2963(9) .0876(10) .2075(9) .065(3) Uani d . C
C2B 1 .1855(9) .0841(7) .1730(8) .093(4) Uani d D C
F21 1 .0928(7) .1099(14) .0716(9) .198(6) Uani d D F
F22 1 .1776(9) .1544(9) .2201(10) .155(5) Uani d D F
F23 1 .1616(10) -.0099(7) .1870(12) .181(6) Uani d D F

loop_
_atom_type_symbol
_atom_type_description
_atom_type_scat_dispersion_real
_atom_type_scat_dispersion_imag
_atom_type_scat_source
N N .0061 .0033 'International Tables Vol C Tables 4.2.6.8 and 6.1.1.4'
C C .0033 .0016 'International Tables Vol C Tables 4.2.6.8 and 6.1.1.4'
O O .0106 .0060 'International Tables Vol C Tables 4.2.6.8 and 6.1.1.4'
F F .0171 .0103 'International Tables Vol C Tables 4.2.6.8 and 6.1.1.4'
Cl Cl .1484 .1585 'International Tables Vol C Tables 4.2.6.8 and 6.1.1.4'
H H .0000 .0000 'International Tables Vol C Tables 4.2.6.8 and 6.1.1.4'
Pd Pd -.9988 1.0072 'International Tables Vol C Tables 4.2.6.8 and 6.1.1.4'

loop_
_geom_angle_atom_site_label_1
_geom_angle_atom_site_label_2
_geom_angle_atom_site_label_3
_geom_angle
_geom_angle_publ_flag
N11 Pd1 C11 80.8(3) yes
N11 Pd1 O21 176.4(3) yes
C11 Pd1 O21 101.9(3) yes
N11 Pd1 O11 94.9(3) yes
C11 Pd1 O11 174.4(3) yes
O21 Pd1 O11 82.2(3) yes
N11 Pd1 Pd2 93.6(2) ?
C11 Pd1 Pd2 96.6(2) ?
O21 Pd1 Pd2 83.8(2) ?
O11 Pd1 Pd2 79.9(2) ?
N21 Pd2 C21 80.5(3) ?
N21 Pd2 O12 175.8(3) ?
C21 Pd2 O12 103.5(3) ?
N21 Pd2 O22 94.2(4) ?
C21 Pd2 O22 174.7(3) ?
O12 Pd2 O22 81.9(3) ?
N21 Pd2 Pd1 98.2(2) ?
C21 Pd2 Pd1 101.7(2) ?
O12 Pd2 Pd1 82.5(2) ?
O22 Pd2 Pd1 78.7(2) ?
C1A O11 Pd1 122.9(7) ?
C1A O12 Pd2 124.8(7) ?
C1B O21 Pd1 122.9(6) ?
C1B O22 Pd2 123.9(6) ?
O1 N11 N12 118.1(8) ?
O1 N11 Pd1 124.3(8) ?
N12 N11 Pd1 117.6(6) ?
N11 N12 C12 113.2(7) ?
N11 N12 C1 117.7(9) ?
C12 N12 C1 129.2(10) ?
C15 C14 C13 120.0 ?
C16 C15 C14 120.0 ?
C11 C16 C15 120.0 ?
C11 C16 C17 124.4(7) yes
C15 C16 C17 115.5(7) ?
C16 C11 C12 120.0 ?
C16 C11 Pd1 128.1(4) ?
C12 C11 Pd1 111.6(4) ?
C13 C12 C11 120.0 ?
C13 C12 N12 123.8(6) ?
C11 C12 N12 116.1(6) yes
C12 C13 C14 120.0 ?
C12 C13 Cl1 125.0(5) yes
C14 C13 Cl1 114.8(5) ?
O2 N21 N22 118.0(10) ?
O2 N21 Pd2 123.5(8) ?
N22 N21 Pd2 118.3(7) ?
N21 N22 C22 112.2(9) ?
N21 N22 C2 116.8(10) ?
C22 N22 C2 130.9(10) ?
C25 C24 C23 120.0 ?
C26 C25 C24 120.0 ?
C25 C26 C21 120.0 ?
C25 C26 C27 115.6(6) ?
C21 C26 C27 124.4(6) ?
C22 C21 C26 120.0 ?
C22 C21 Pd2 112.3(4) ?
C26 C21 Pd2 127.6(4) ?
C21 C22 C23 120.0 ?
C21 C22 N22 116.3(6) ?
C23 C22 N22 123.6(6) ?
C22 C23 C24 120.0 ?
C22 C23 Cl2 125.5(5) ?
C24 C23 Cl2 114.4(5) ?
O11 C1A O12 129.3(10) ?
O11 C1A C2A 116.4(9) ?
O12 C1A C2A 114.3(9) ?
F11 C2A F12 103.6(11) ?
F11 C2A F13 99.6(12) ?
F12 C2A F13 99.2(10) ?
F11 C2A C1A 114.4(9) ?
F12 C2A C1A 119.0(9) ?
F13 C2A C1A 118.1(9) ?
O22 C1B O21 130.4(9) ?
O22 C1B C2B 116.2(10) ?
O21 C1B C2B 113.4(9) ?
F23 C2B F21 106.6(11) ?
F23 C2B F22 103.4(9) ?
F21 C2B F22 101.7(11) ?
F23 C2B C1B 115.4(9) ?
F21 C2B C1B 112.8(8) ?
F22 C2B C1B 115.6(9) ?

loop_
_geom_bond_atom_site_label_1
_geom_bond_atom_site_label_2
_geom_bond_distance
_geom_bond_publ_flag
Pd1 N11 1.938(7) yes
Pd1 C11 1.983(5) yes
Pd1 O21 2.054(7) yes
Pd1 O11 2.192(8) yes
Pd1 Pd2 2.8901(13) yes
Pd2 N21 1.940(10) ?
Pd2 C21 1.982(5) ?
Pd2 O12 2.059(9) ?
Pd2 O22 2.167(7) ?
O11 C1A 1.210(12) ?
O12 C1A 1.271(12) ?
O21 C1B 1.242(12) ?
O22 C1B 1.235(12) ?
N11 O1 1.242(9) yes
N11 N12 1.328(11) yes
N12 C12 1.406(9) yes
N12 C1 1.464(12) ?
C14 C15 1.39 ?
C14 C13 1.39 ?
C15 C16 1.39 ?
C16 C11 1.39 ?
C16 C17 1.527(12) ?
C11 C12 1.39 ?
C12 C13 1.39 ?
C13 Cl1 1.735(7) ?
N21 O2 1.230(10) ?
N21 N22 1.336(13) ?
N22 C22 1.408(10) ?
N22 C2 1.46(2) ?
C24 C25 1.39 ?
C24 C23 1.39 ?
C25 C26 1.39 ?
C26 C21 1.39 ?
C26 C27 1.526(13) ?
C21 C22 1.39 ?
C22 C23 1.39 ?
C23 Cl2 1.741(7) ?
C1A C2A 1.451(13) ?
C2A F11 1.3196(14) ?
C2A F12 1.3198(11) ?
C2A F13 1.3200(11) ?
C1B C2B 1.479(13) ?
C2B F23 1.3196(11) ?
C2B F21 1.3197(14) ?
C2B F22 1.3198(11) ?
